data_7156136
loop_
_publ_author_name
'Halder, Joydev'
'Das, Debabrata'
'Nanda, Samik'

_publ_section_title
;
 A distinctive transformation based diversity oriented synthesis of small
 ring carbocycles and heterocycles from biocatalytically derived
 enantiopure \a-substituted-\b-hydroxyesters.
;
_journal_issue 14
_journal_name_full 'Organic &amp; biomolecular chemistry'
_journal_page_first 2549
_journal_page_last 2575
_journal_paper_doi 10.1039/C8OB00233A
_journal_volume 16
_journal_year 2018
_chemical_formula_moiety 'C7 H11 N3 O'
_chemical_formula_sum 'C7 H11 N3 O'
_chemical_formula_weight 153.19
_space_group_IT_number 4
_space_group_name_Hall 'P 2yb'
_space_group_name_H-M_alt 'P 1 21 1'
_symmetry_cell_setting monoclinic
_symmetry_space_group_name_Hall 'P 2yb'
_symmetry_space_group_name_H-M 'P 1 21 1'
_atom_sites_solution_hydrogens geom
_atom_sites_solution_primary direct
_atom_sites_solution_secondary difmap
_audit_creation_method SHELXL-97
_audit_update_record
;
2015-05-21 deposited with the CCDC.
2018-03-05 downloaded from the CCDC.
;
_cell_angle_alpha 90.00
_cell_angle_beta 91.581(7)
_cell_angle_gamma 90.00
_cell_formula_units_Z 2
_cell_length_a 5.5524(17)
_cell_length_b 7.337(2)
_cell_length_c 9.871(3)
_cell_measurement_temperature 293(2)
_cell_measurement_theta_max 24.99
_cell_measurement_theta_min 2.06
_cell_volume 402.0(2)
_computing_structure_refinement 'SHELXL-97 (Sheldrick, 2008)'
_diffrn_ambient_temperature 293(2)
_diffrn_measured_fraction_theta_full 0.999
_diffrn_measured_fraction_theta_max 0.999
_diffrn_measurement_device_type 'bruker smart apex II cCD'
_diffrn_radiation_monochromator graphite
_diffrn_radiation_source 'fine-focus sealed tube'
_diffrn_radiation_type MoK\a
_diffrn_radiation_wavelength 0.71073
_diffrn_reflns_av_R_equivalents 0.0427
_diffrn_reflns_av_sigmaI/netI 0.0986
_diffrn_reflns_limit_h_max 6
_diffrn_reflns_limit_h_min -6
_diffrn_reflns_limit_k_max 8
_diffrn_reflns_limit_k_min -8
_diffrn_reflns_limit_l_max 11
_diffrn_reflns_limit_l_min -11
_diffrn_reflns_number 4269
_diffrn_reflns_theta_full 24.99
_diffrn_reflns_theta_max 24.99
_diffrn_reflns_theta_min 2.06
_exptl_absorpt_coefficient_mu 0.089
_exptl_absorpt_correction_type none
_exptl_crystal_colour colorless
_exptl_crystal_density_diffrn 1.266
_exptl_crystal_density_method 'not measured'
_exptl_crystal_description block
_exptl_crystal_F_000 164
_exptl_crystal_size_max 0.2
_exptl_crystal_size_mid 0.2
_exptl_crystal_size_min 0.1
_refine_diff_density_max 0.155
_refine_diff_density_min -0.191
_refine_diff_density_rms 0.046
_refine_ls_abs_structure_details 'Flack H D (1983), Acta Cryst. A39, 876-881'
_refine_ls_abs_structure_Flack 0(3)
_refine_ls_extinction_method none
_refine_ls_goodness_of_fit_ref 1.038
_refine_ls_hydrogen_treatment mixed
_refine_ls_matrix_type full
_refine_ls_number_parameters 102
_refine_ls_number_reflns 1395
_refine_ls_number_restraints 1
_refine_ls_restrained_S_all 1.038
_refine_ls_R_factor_all 0.0478
_refine_ls_R_factor_gt 0.0359
_refine_ls_shift/su_max 0.001
_refine_ls_shift/su_mean 0.000
_refine_ls_structure_factor_coef Fsqd
_refine_ls_weighting_details 'calc w=1/[\s^2^(Fo^2^)+(0.0000P)^2^+0.0616P] where P=(Fo^2^+2Fc^2^)/3'
_refine_ls_weighting_scheme calc
_refine_ls_wR_factor_gt 0.1198
_refine_ls_wR_factor_ref 0.1336
_reflns_number_gt 1237
_reflns_number_total 1395
_reflns_threshold_expression >2\s(I)
_cod_data_source_file c8ob00233a2.cif
_cod_data_source_block jh54
_cod_depositor_comments 'Adding full bibliography for 7156136--7156139.cif.'
_cod_original_sg_symbol_H-M 'P 21'
_cod_database_code 7156136

loop_
_symmetry_equiv_pos_as_xyz
'x, y, z'
'-x, y+1/2, -z'

loop_
_atom_site_label
_atom_site_type_symbol
_atom_site_fract_x
_atom_site_fract_y
_atom_site_fract_z
_atom_site_U_iso_or_equiv
_atom_site_adp_type
_atom_site_occupancy
_atom_site_symmetry_multiplicity
_atom_site_calc_flag
_atom_site_refinement_flags
O1 O 1.1732(4) 0.5349(3) 0.8094(2) 0.0625(6) Uani 1 1 d .
H1 H 1.2239 0.4300 0.8073 0.094 Uiso 1 1 d R
N1 N 0.5640(3) 0.9507(3) 0.7329(2) 0.0435(5) Uani 1 1 d .
N2 N 0.3871(4) 1.0701(3) 0.7066(2) 0.0561(7) Uani 1 1 d .
N3 N 0.4014(5) 1.1878(4) 0.8088(3) 0.0620(7) Uani 1 1 d .
C1 C 0.5853(5) 1.1416(4) 0.8954(3) 0.0540(7) Uani 1 1 d .
H1A H 0.6309 1.2035 0.9742 0.065 Uiso 1 1 calc R
C2 C 0.6918(4) 0.9882(3) 0.8467(2) 0.0424(6) Uani 1 1 d .
C3 C 0.8864(5) 0.8479(4) 0.8680(2) 0.0460(6) Uani 1 1 d .
H3A H 0.8509 0.7676 0.9429 0.055 Uiso 1 1 calc R
H3B H 1.0420 0.9048 0.8850 0.055 Uiso 1 1 calc R
C4 C 0.8800(4) 0.7433(3) 0.7314(2) 0.0408(6) Uani 1 1 d .
H4 H 1.0024 0.7972 0.6740 0.049 Uiso 1 1 calc R
C5 C 0.6316(4) 0.7818(4) 0.6639(3) 0.0488(7) Uani 1 1 d .
H5A H 0.6433 0.7998 0.5669 0.059 Uiso 1 1 calc R
H5B H 0.5183 0.6843 0.6808 0.059 Uiso 1 1 calc R
C6 C 0.9386(5) 0.5414(4) 0.7476(3) 0.0470(6) Uani 1 1 d .
H6 H 0.8237 0.4865 0.8092 0.056 Uiso 1 1 calc R
C7 C 0.9288(7) 0.4385(5) 0.6145(3) 0.0812(11) Uani 1 1 d .
H7A H 0.9759 0.3141 0.6299 0.122 Uiso 1 1 calc R
H7B H 1.0368 0.4941 0.5524 0.122 Uiso 1 1 calc R
H7C H 0.7677 0.4419 0.5768 0.122 Uiso 1 1 calc R

loop_
_atom_site_aniso_label
_atom_site_aniso_U_11
_atom_site_aniso_U_22
_atom_site_aniso_U_33
_atom_site_aniso_U_23
_atom_site_aniso_U_13
_atom_site_aniso_U_12
O1 0.0649(12) 0.0504(12) 0.0707(12) -0.0073(10) -0.0250(10) 0.0225(10)
N1 0.0421(11) 0.0408(12) 0.0472(10) -0.0009(9) -0.0092(8) 0.0090(9)
N2 0.0551(14) 0.0499(14) 0.0626(14) -0.0026(11) -0.0128(11) 0.0159(11)
N3 0.0650(15) 0.0457(13) 0.0745(14) -0.0029(12) -0.0108(12) 0.0179(11)
C1 0.0614(16) 0.0434(15) 0.0564(13) -0.0077(13) -0.0105(12) 0.0111(13)
C2 0.0411(13) 0.0407(15) 0.0449(12) -0.0006(10) -0.0066(10) 0.0052(10)
C3 0.0520(14) 0.0422(14) 0.0432(12) -0.0010(11) -0.0095(11) 0.0079(11)
C4 0.0435(13) 0.0404(15) 0.0384(11) 0.0009(10) 0.0011(9) 0.0048(10)
C5 0.0429(13) 0.0535(16) 0.0495(12) -0.0058(12) -0.0085(11) 0.0119(13)
C6 0.0520(15) 0.0403(14) 0.0483(13) 0.0001(11) -0.0061(11) 0.0066(12)
C7 0.103(3) 0.070(2) 0.0691(19) -0.0270(18) -0.0286(18) 0.036(2)

loop_
_atom_type_symbol
_atom_type_description
_atom_type_scat_dispersion_real
_atom_type_scat_dispersion_imag
_atom_type_scat_source
C C 0.0033 0.0016 'International Tables Vol C Tables 4.2.6.8 and 6.1.1.4'
H H 0.0000 0.0000 'International Tables Vol C Tables 4.2.6.8 and 6.1.1.4'
N N 0.0061 0.0033 'International Tables Vol C Tables 4.2.6.8 and 6.1.1.4'
O O 0.0106 0.0060 'International Tables Vol C Tables 4.2.6.8 and 6.1.1.4'

loop_
_geom_angle_atom_site_label_1
_geom_angle_atom_site_label_2
_geom_angle_atom_site_label_3
_geom_angle
C6 O1 H1 109.4
N2 N1 C2 113.4(2)
N2 N1 C5 131.2(2)
C2 N1 C5 115.22(18)
N3 N2 N1 104.5(2)
N2 N3 C1 110.1(2)
N3 C1 C2 108.1(2)
N3 C1 H1A 126.0
C2 C1 H1A 126.0
N1 C2 C1 103.9(2)
N1 C2 C3 109.8(2)
C1 C2 C3 146.3(2)
C2 C3 C4 102.59(18)
C2 C3 H3A 111.2
C4 C3 H3A 111.2
C2 C3 H3B 111.2
C4 C3 H3B 111.2
H3A C3 H3B 109.2
C6 C4 C5 114.2(2)
C6 C4 C3 112.9(2)
C5 C4 C3 106.52(19)
C6 C4 H4 107.7
C5 C4 H4 107.7
C3 C4 H4 107.7
N1 C5 C4 100.99(19)
N1 C5 H5A 111.6
C4 C5 H5A 111.6
N1 C5 H5B 111.6
C4 C5 H5B 111.6
H5A C5 H5B 109.4
O1 C6 C7 111.4(2)
O1 C6 C4 105.6(2)
C7 C6 C4 113.0(2)
O1 C6 H6 108.9
C7 C6 H6 108.9
C4 C6 H6 108.9
C6 C7 H7A 109.5
C6 C7 H7B 109.5
H7A C7 H7B 109.5
C6 C7 H7C 109.5
H7A C7 H7C 109.5
H7B C7 H7C 109.5

loop_
_geom_bond_atom_site_label_1
_geom_bond_atom_site_label_2
_geom_bond_distance
O1 C6 1.424(3)
O1 H1 0.8200
N1 N2 1.336(3)
N1 C2 1.340(3)
N1 C5 1.469(3)
N2 N3 1.328(4)
N3 C1 1.357(3)
C1 C2 1.365(4)
C1 H1A 0.9300
C2 C3 1.503(3)
C3 C4 1.551(3)
C3 H3A 0.9700
C3 H3B 0.9700
C4 C6 1.524(4)
C4 C5 1.541(3)
C4 H4 0.9800
C5 H5A 0.9700
C5 H5B 0.9700
C6 C7 1.516(4)
C6 H6 0.9800
C7 H7A 0.9600
C7 H7B 0.9600
C7 H7C 0.9600

loop_
_geom_torsion_atom_site_label_1
_geom_torsion_atom_site_label_2
_geom_torsion_atom_site_label_3
_geom_torsion_atom_site_label_4
_geom_torsion
C2 N1 N2 N3 -0.6(3)
C5 N1 N2 N3 175.1(3)
N1 N2 N3 C1 0.4(3)
N2 N3 C1 C2 -0.1(3)
N2 N1 C2 C1 0.5(3)
C5 N1 C2 C1 -175.9(2)
N2 N1 C2 C3 -179.8(2)
C5 N1 C2 C3 3.7(3)
N3 C1 C2 N1 -0.2(3)
N3 C1 C2 C3 -179.6(4)
N1 C2 C3 C4 10.6(3)
C1 C2 C3 C4 -170.0(4)
C2 C3 C4 C6 -146.1(2)
C2 C3 C4 C5 -20.0(3)
N2 N1 C5 C4 168.1(3)
C2 N1 C5 C4 -16.2(3)
C6 C4 C5 N1 146.9(2)
C3 C4 C5 N1 21.6(2)
C5 C4 C6 O1 179.3(2)
C3 C4 C6 O1 -58.9(3)
C5 C4 C6 C7 57.3(3)
C3 C4 C6 C7 179.2(2)
